data_4325847
loop_
_publ_author_name
'Jian Hu'
'Minh-Hai Nguyen'
'John H. K. Yip'

_publ_section_title
;
 Metallacyclophanes of 1,6-Bis(diphenylphosphino)pyrene: Excimeric
 Emission and Effect of Oxygen on Stability of the Rings
;
_journal_name_full 'Inorganic Chemistry'
_journal_page_first 7429
_journal_page_last 7439
_journal_paper_doi 10.1021/ic102441b
_journal_volume 50
_journal_year 2011
_chemical_formula_sum 'C40 H28 O2 P2'
_chemical_formula_weight 602.56
_chemical_name_common 6
_chemical_name_systematic
; 
 ? 
;
_space_group_IT_number 2
_symmetry_cell_setting triclinic
_symmetry_space_group_name_Hall '-P 1'
_symmetry_space_group_name_H-M 'P -1'
_atom_sites_solution_hydrogens geom
_atom_sites_solution_primary direct
_atom_sites_solution_secondary difmap
_audit_creation_method SHELXL-97
_cell_angle_alpha 67.7060(10)
_cell_angle_beta 71.7350(10)
_cell_angle_gamma 77.6660(10)
_cell_formula_units_Z 1
_cell_length_a 9.1022(5)
_cell_length_b 9.5051(5)
_cell_length_c 9.9259(6)
_cell_measurement_reflns_used 4565
_cell_measurement_temperature 223(2)
_cell_measurement_theta_max 27.45
_cell_measurement_theta_min 2.29
_cell_volume 750.14(7)
_computing_cell_refinement 'Bruker SMART'
_computing_data_collection 'Bruker SMART'
_computing_data_reduction 'Bruker SAINT'
_computing_molecular_graphics 'Bruker SHELXTL'
_computing_publication_material 'Bruker SHELXTL'
_computing_structure_refinement 'SHELXL-97 (Sheldrick, 1997)'
_computing_structure_solution 'SHELXS-97 (Sheldrick, 1990)'
_diffrn_ambient_temperature 223(2)
_diffrn_measured_fraction_theta_full 0.996
_diffrn_measured_fraction_theta_max 0.996
_diffrn_measurement_device_type 'CCD area detector'
_diffrn_measurement_method 'phi and omega scans'
_diffrn_radiation_monochromator graphite
_diffrn_radiation_source 'fine-focus sealed tube'
_diffrn_radiation_type MoK\a
_diffrn_radiation_wavelength 0.71073
_diffrn_reflns_av_R_equivalents 0.0211
_diffrn_reflns_av_sigmaI/netI 0.0235
_diffrn_reflns_limit_h_max 11
_diffrn_reflns_limit_h_min -11
_diffrn_reflns_limit_k_max 12
_diffrn_reflns_limit_k_min -12
_diffrn_reflns_limit_l_max 12
_diffrn_reflns_limit_l_min -12
_diffrn_reflns_number 9892
_diffrn_reflns_theta_full 27.50
_diffrn_reflns_theta_max 27.50
_diffrn_reflns_theta_min 2.29
_exptl_absorpt_coefficient_mu 0.182
_exptl_absorpt_correction_T_max 0.9543
_exptl_absorpt_correction_T_min 0.8988
_exptl_absorpt_correction_type 'Sadabs, (Sheldrick 2001)'
_exptl_crystal_colour 'PALE YELLOW'
_exptl_crystal_density_diffrn 1.334
_exptl_crystal_density_meas 0
_exptl_crystal_description BLOCK
_exptl_crystal_F_000 314
_exptl_crystal_size_max 0.60
_exptl_crystal_size_mid 0.32
_exptl_crystal_size_min 0.26
_refine_diff_density_max 0.529
_refine_diff_density_min -0.215
_refine_diff_density_rms 0.065
_refine_ls_extinction_method none
_refine_ls_goodness_of_fit_ref 1.051
_refine_ls_hydrogen_treatment mixed
_refine_ls_matrix_type full
_refine_ls_number_parameters 199
_refine_ls_number_reflns 3427
_refine_ls_number_restraints 0
_refine_ls_restrained_S_all 1.051
_refine_ls_R_factor_all 0.0518
_refine_ls_R_factor_gt 0.0479
_refine_ls_shift/su_max 0.000
_refine_ls_shift/su_mean 0.000
_refine_ls_structure_factor_coef Fsqd
_refine_ls_weighting_details 'calc w=1/[\s^2^(Fo^2^)+(0.0735P)^2^+0.3407P] where P=(Fo^2^+2Fc^2^)/3'
_refine_ls_weighting_scheme calc
_refine_ls_wR_factor_gt 0.1267
_refine_ls_wR_factor_ref 0.1298
_reflns_number_gt 3111
_reflns_number_total 3427
_reflns_threshold_expression >2sigma(I)
_cod_data_source_file ic102441b_si_002_6.cif
_cod_data_source_block 7169
_cod_database_code 4325847

loop_
_symmetry_equiv_pos_as_xyz
'x, y, z'
'-x, -y, -z'

loop_
_atom_site_label
_atom_site_type_symbol
_atom_site_fract_x
_atom_site_fract_y
_atom_site_fract_z
_atom_site_U_iso_or_equiv
_atom_site_adp_type
_atom_site_occupancy
_atom_site_symmetry_multiplicity
_atom_site_calc_flag
_atom_site_refinement_flags
P1 P 0.13741(5) 0.31267(5) 0.74781(5) 0.02582(14) Uani 1 1 d .
O1 O 0.18659(15) 0.46464(14) 0.64402(14) 0.0348(3) Uani 1 1 d .
C1 C 0.20900(19) 0.15934(19) 0.66939(18) 0.0274(3) Uani 1 1 d .
C2 C 0.1083(2) 0.0558(2) 0.6916(2) 0.0316(4) Uani 1 1 d .
H2 H 0.0030 0.0704 0.7421 0.038 Uiso 1 1 calc R
C3 C 0.1597(2) -0.0676(2) 0.6409(2) 0.0313(4) Uani 1 1 d .
H3 H 0.0891 -0.1350 0.6570 0.038 Uiso 1 1 calc R
C3A C 0.31559(19) -0.09300(19) 0.56626(18) 0.0263(3) Uani 1 1 d .
C4 C 0.3721(2) -0.2205(2) 0.5133(2) 0.0310(4) Uani 1 1 d .
H4 H 0.3034 -0.2908 0.5319 0.037 Uiso 1 1 calc R
C5 C 0.4789(2) 0.2414(2) 0.56228(19) 0.0301(4) Uani 1 1 d .
H5 H 0.4463 0.3251 0.5971 0.036 Uiso 1 1 calc R
C5A C 0.36721(18) 0.13894(18) 0.59170(17) 0.0252(3) Uani 1 1 d .
C6 C 0.42062(18) 0.01183(18) 0.53976(17) 0.0241(3) Uani 1 1 d .
C1C C -0.07227(19) 0.31848(19) 0.80685(19) 0.0280(3) Uani 1 1 d .
C2C C -0.1561(2) 0.2742(2) 0.9571(2) 0.0340(4) Uani 1 1 d .
H2C H -0.1033 0.2290 1.0335 0.041 Uiso 1 1 calc R
C3C C -0.3176(2) 0.2965(2) 0.9948(2) 0.0421(4) Uani 1 1 d .
H3C H -0.3738 0.2667 1.0966 0.051 Uiso 1 1 calc R
C4C C -0.3957(2) 0.3625(3) 0.8831(3) 0.0447(5) Uani 1 1 d .
H4C H -0.5050 0.3781 0.9089 0.054 Uiso 1 1 calc R
C5C C -0.3134(2) 0.4055(2) 0.7335(2) 0.0401(4) Uani 1 1 d .
H5C H -0.3670 0.4496 0.6577 0.048 Uiso 1 1 calc R
C6C C -0.1526(2) 0.3840(2) 0.6947(2) 0.0333(4) Uani 1 1 d .
H6C H -0.0972 0.4135 0.5927 0.040 Uiso 1 1 calc R
C1D C 0.19904(18) 0.24888(19) 0.91949(19) 0.0273(3) Uani 1 1 d .
C2D C 0.1755(2) 0.3539(2) 0.9933(2) 0.0354(4) Uani 1 1 d .
H2D H 0.1352 0.4553 0.9497 0.042 Uiso 1 1 calc R
C3D C 0.2111(3) 0.3098(3) 1.1302(2) 0.0444(5) Uani 1 1 d .
H3D H 0.1927 0.3805 1.1805 0.053 Uiso 1 1 calc R
C4D C 0.2736(3) 0.1619(3) 1.1927(2) 0.0462(5) Uani 1 1 d .
H4D H 0.2976 0.1319 1.2859 0.055 Uiso 1 1 calc R
C5D C 0.3009(3) 0.0579(2) 1.1193(2) 0.0443(5) Uani 1 1 d .
H5D H 0.3455 -0.0422 1.1614 0.053 Uiso 1 1 calc R
C6D C 0.2625(2) 0.1008(2) 0.9832(2) 0.0360(4) Uani 1 1 d .
H6D H 0.2797 0.0291 0.9341 0.043 Uiso 1 1 calc R

loop_
_atom_site_aniso_label
_atom_site_aniso_U_11
_atom_site_aniso_U_22
_atom_site_aniso_U_33
_atom_site_aniso_U_23
_atom_site_aniso_U_13
_atom_site_aniso_U_12
P1 0.0257(2) 0.0257(2) 0.0268(2) -0.00967(17) -0.00561(16) -0.00463(16)
O1 0.0370(7) 0.0293(6) 0.0360(7) -0.0080(5) -0.0069(5) -0.0087(5)
C1 0.0287(8) 0.0285(8) 0.0266(8) -0.0115(6) -0.0044(6) -0.0065(6)
C2 0.0257(8) 0.0354(9) 0.0343(9) -0.0150(7) -0.0009(7) -0.0086(7)
C3 0.0282(8) 0.0338(9) 0.0346(9) -0.0138(7) -0.0022(7) -0.0135(7)
C3A 0.0284(8) 0.0279(8) 0.0244(7) -0.0089(6) -0.0049(6) -0.0092(6)
C4 0.0323(8) 0.0296(8) 0.0361(9) -0.0138(7) -0.0064(7) -0.0121(7)
C5 0.0320(8) 0.0302(8) 0.0330(8) -0.0155(7) -0.0045(7) -0.0105(7)
C5A 0.0273(8) 0.0272(8) 0.0232(7) -0.0093(6) -0.0052(6) -0.0074(6)
C6 0.0274(8) 0.0259(8) 0.0207(7) -0.0072(6) -0.0061(6) -0.0079(6)
C1C 0.0270(8) 0.0261(8) 0.0327(8) -0.0119(7) -0.0076(6) -0.0030(6)
C2C 0.0332(9) 0.0334(9) 0.0330(9) -0.0087(7) -0.0074(7) -0.0051(7)
C3C 0.0340(9) 0.0458(11) 0.0416(10) -0.0153(9) 0.0009(8) -0.0090(8)
C4C 0.0267(9) 0.0490(12) 0.0615(13) -0.0242(10) -0.0086(8) -0.0040(8)
C5C 0.0370(10) 0.0416(10) 0.0517(11) -0.0192(9) -0.0221(9) -0.0020(8)
C6C 0.0343(9) 0.0361(9) 0.0333(9) -0.0140(7) -0.0098(7) -0.0053(7)
C1D 0.0234(7) 0.0304(8) 0.0299(8) -0.0119(7) -0.0067(6) -0.0036(6)
C2D 0.0367(9) 0.0335(9) 0.0411(10) -0.0167(8) -0.0142(8) -0.0004(7)
C3D 0.0497(12) 0.0519(12) 0.0419(11) -0.0248(9) -0.0127(9) -0.0084(9)
C4D 0.0490(12) 0.0578(13) 0.0344(10) -0.0088(9) -0.0174(9) -0.0135(10)
C5D 0.0477(11) 0.0378(10) 0.0430(11) -0.0039(8) -0.0191(9) -0.0031(8)
C6D 0.0395(10) 0.0305(9) 0.0385(10) -0.0122(7) -0.0113(8) -0.0017(7)

loop_
_atom_type_symbol
_atom_type_description
_atom_type_scat_dispersion_real
_atom_type_scat_dispersion_imag
_atom_type_scat_source
C C 0.0033 0.0016 'International Tables Vol C Tables 4.2.6.8 and 6.1.1.4'
H H 0.0000 0.0000 'International Tables Vol C Tables 4.2.6.8 and 6.1.1.4'
O O 0.0106 0.0060 'International Tables Vol C Tables 4.2.6.8 and 6.1.1.4'
P P 0.1023 0.0942 'International Tables Vol C Tables 4.2.6.8 and 6.1.1.4'

loop_
_geom_angle_atom_site_label_1
_geom_angle_atom_site_label_2
_geom_angle_atom_site_label_3
_geom_angle
_geom_angle_site_symmetry_1
_geom_angle_site_symmetry_3
O1 P1 C1D 112.75(8) . .
O1 P1 C1C 111.04(8) . .
C1D P1 C1C 105.42(8) . .
O1 P1 C1 114.71(8) . .
C1D P1 C1 105.74(8) . .
C1C P1 C1 106.54(7) . .
C2 C1 C5A 119.42(15) . .
C2 C1 P1 119.57(13) . .
C5A C1 P1 120.94(12) . .
C3 C2 C1 121.58(15) . .
C2 C3 C3A 120.62(15) . .
C3 C3A C6 119.14(15) . .
C3 C3A C4 121.72(14) . .
C6 C3A C4 119.13(14) . .
C5 C4 C3A 121.27(15) 2_656 .
C4 C5 C5A 121.89(15) 2_656 .
C1 C5A C6 119.13(14) . .
C1 C5A C5 123.08(15) . .
C6 C5A C5 117.78(14) . .
C3A C6 C5A 120.08(14) . .
C3A C6 C6 119.29(17) . 2_656
C5A C6 C6 120.63(17) . 2_656
C2C C1C C6C 119.16(16) . .
C2C C1C P1 123.16(13) . .
C6C C1C P1 117.40(13) . .
C3C C2C C1C 120.19(17) . .
C4C C3C C2C 120.13(18) . .
C3C C4C C5C 120.06(18) . .
C4C C5C C6C 120.31(18) . .
C5C C6C C1C 120.14(17) . .
C6D C1D C2D 119.09(16) . .
C6D C1D P1 123.37(13) . .
C2D C1D P1 117.51(13) . .
C3D C2D C1D 120.46(17) . .
C4D C3D C2D 119.88(18) . .
C5D C4D C3D 120.29(18) . .
C4D C5D C6D 120.04(19) . .
C1D C6D C5D 120.21(17) . .

loop_
_geom_bond_atom_site_label_1
_geom_bond_atom_site_label_2
_geom_bond_distance
_geom_bond_site_symmetry_2
P1 O1 1.4854(13) .
P1 C1D 1.8045(17) .
P1 C1C 1.8077(17) .
P1 C1 1.8142(17) .
C1 C2 1.397(2) .
C1 C5A 1.416(2) .
C2 C3 1.383(2) .
C3 C3A 1.397(2) .
C3A C6 1.423(2) .
C3A C4 1.435(2) .
C4 C5 1.343(2) 2_656
C5 C4 1.343(2) 2_656
C5 C5A 1.445(2) .
C5A C6 1.424(2) .
C6 C6 1.429(3) 2_656
C1C C2C 1.390(2) .
C1C C6C 1.397(2) .
C2C C3C 1.389(3) .
C3C C4C 1.380(3) .
C4C C5C 1.380(3) .
C5C C6C 1.382(3) .
C1D C6D 1.386(2) .
C1D C2D 1.394(2) .
C2D C3D 1.383(3) .
C3D C4D 1.380(3) .
C4D C5D 1.378(3) .
C5D C6D 1.390(3) .
